data_7114708
loop_
_publ_author_name
'Evans, William J.'
'Perotti, Jeremy M.'
'Doedens, Robert J.'
'Ziller, Joseph W.'

_publ_section_title
;
 The tetramethylpiperidinyl-1-oxide anion (TMPO--) as a ligand in
 lanthanide chemistry: synthesis of the per(TMPO--) complex
 [(ONC5H6Me4)2Sm( &#x00B5;-ONC5H6Me4)]2
;
_journal_issue 22
_journal_name_full 'Chemical Communications'
_journal_page_first 2326
_journal_paper_doi 10.1039/b106869p
_journal_year 2001
_chemical_formula_sum 'C38 H66 Cl2 N2 O2 Sm2'
_chemical_formula_weight 954.53
_chemical_name_systematic
; 
? 
;
_space_group_IT_number 14
_symmetry_cell_setting monoclinic
_symmetry_space_group_name_Hall '-P 2yn'
_symmetry_space_group_name_H-M 'P 1 21/n 1'
_atom_sites_solution_hydrogens geom
_atom_sites_solution_primary direct
_atom_sites_solution_secondary difmap
_audit_creation_method SHELXTL
_cell_angle_alpha 90.00
_cell_angle_beta 106.306(2)
_cell_angle_gamma 90.00
_cell_formula_units_Z 2
_cell_length_a 14.5950(19)
_cell_length_b 8.3464(11)
_cell_length_c 17.584(2)
_cell_measurement_temperature 163(2)
_cell_volume 2055.8(4)
_computing_cell_refinement 'Bruker SMART/SAINT'
_computing_data_collection 'Bruker SMART'
_computing_data_reduction 'Bruker SHELXTL'
_computing_molecular_graphics 'Bruker SHELXTL'
_computing_publication_material 'Bruker SHELXTL'
_computing_structure_refinement 'Bruker SHELXTL'
_computing_structure_solution 'Bruker SHELXTL'
_diffrn_ambient_temperature 163(2)
_diffrn_measured_fraction_theta_full 0.980
_diffrn_measured_fraction_theta_max 0.980
_diffrn_measurement_device_type 'CCD area detector'
_diffrn_measurement_method 'phi and omega scans'
_diffrn_radiation_monochromator graphite
_diffrn_radiation_source 'sealed tube'
_diffrn_radiation_type MoK\a
_diffrn_radiation_wavelength 0.71073
_diffrn_reflns_av_R_equivalents 0.0741
_diffrn_reflns_av_sigmaI/netI 0.0662
_diffrn_reflns_limit_h_max 19
_diffrn_reflns_limit_h_min -19
_diffrn_reflns_limit_k_max 11
_diffrn_reflns_limit_k_min -10
_diffrn_reflns_limit_l_max 22
_diffrn_reflns_limit_l_min -23
_diffrn_reflns_number 20947
_diffrn_reflns_theta_full 28.31
_diffrn_reflns_theta_max 28.31
_diffrn_reflns_theta_min 1.61
_diffrn_standards_decay_% '< 1.0'
_exptl_absorpt_coefficient_mu 2.990
_exptl_absorpt_correction_T_max 0.8180
_exptl_absorpt_correction_T_min 0.5463
_exptl_absorpt_correction_type numerical
_exptl_absorpt_process_details 'Bruker SADABS'
_exptl_crystal_colour yellow
_exptl_crystal_density_diffrn 1.542
_exptl_crystal_density_meas ?
_exptl_crystal_density_method 'not measured'
_exptl_crystal_description plate
_exptl_crystal_F_000 964
_exptl_crystal_size_max 0.23
_exptl_crystal_size_mid 0.16
_exptl_crystal_size_min 0.07
_refine_diff_density_max 1.014
_refine_diff_density_min -0.807
_refine_diff_density_rms 0.161
_refine_ls_extinction_method none
_refine_ls_goodness_of_fit_ref 1.062
_refine_ls_hydrogen_treatment constr
_refine_ls_matrix_type full
_refine_ls_number_parameters 208
_refine_ls_number_reflns 5015
_refine_ls_number_restraints 0
_refine_ls_restrained_S_all 1.062
_refine_ls_R_factor_all 0.0720
_refine_ls_R_factor_gt 0.0377
_refine_ls_shift/su_max 0.000
_refine_ls_shift/su_mean 0.000
_refine_ls_structure_factor_coef Fsqd
_refine_ls_weighting_details 'calc w=1/[\s^2^(Fo^2^)+(0.0250P)^2^+3.7826P] where P=(Fo^2^+2Fc^2^)/3'
_refine_ls_weighting_scheme calc
_refine_ls_wR_factor_gt 0.0711
_refine_ls_wR_factor_ref 0.0831
_reflns_number_gt 3567
_reflns_number_total 5015
_reflns_threshold_expression >2sigma(I)
_cod_data_source_file b106869p.txt
_cod_data_source_block jp3
_cod_depositor_comments
;
The following automatic conversions were performed:

'_symmetry_cell_setting' value 'Monoclinic' changed to 'monoclinic'
according to
/usr/data/users/saulius/automatic-downloads/retrospective/RSC/lib/dictionaries/cif_core.dic
dictionary named 'cif_core.dic' version 2.4.2 from 2011-04-26.

Automatic conversion script
Id: cif_fix_values 2281 2013-09-26 08:29:07Z andrius 

The following automatic conversions were performed:

'_exptl_crystal_density_meas' value 'none' was changed to '?' - the
value is perceived as not measured.

Automatic conversion script
Id: cif_fix_values 3008 2015-01-20 13:52:24Z robertas 
;
_cod_original_cell_volume 2055.9(5)
_cod_original_sg_symbol_H-M P2(1)/n
_cod_database_code 7114708

loop_
_symmetry_equiv_pos_as_xyz
'x, y, z'
'-x+1/2, y+1/2, -z+1/2'
'-x, -y, -z'
'x-1/2, -y-1/2, z-1/2'

loop_
_atom_site_label
_atom_site_type_symbol
_atom_site_fract_x
_atom_site_fract_y
_atom_site_fract_z
_atom_site_U_iso_or_equiv
_atom_site_adp_type
_atom_site_occupancy
_atom_site_symmetry_multiplicity
_atom_site_calc_flag
_atom_site_refinement_flags
Sm1 Sm -0.109786(17) 0.39792(3) -0.450123(14) 0.01972(8) Uani 1 1 d .
Cl1 Cl 0.05320(8) 0.31157(15) -0.49454(7) 0.0270(3) Uani 1 1 d .
O1 O -0.1535(2) 0.3232(4) -0.34815(19) 0.0277(8) Uani 1 1 d .
N1 N -0.0719(3) 0.4092(5) -0.3012(2) 0.0227(8) Uani 1 1 d .
C1 C -0.1973(3) 0.2051(6) -0.5710(3) 0.0246(11) Uani 1 1 d .
C2 C -0.2444(3) 0.1808(6) -0.5118(3) 0.0246(11) Uani 1 1 d .
C3 C -0.2946(3) 0.3211(6) -0.5060(3) 0.0264(11) Uani 1 1 d .
C4 C -0.2783(4) 0.4351(6) -0.5598(3) 0.0279(12) Uani 1 1 d .
C5 C -0.2168(4) 0.3609(6) -0.6006(3) 0.0250(11) Uani 1 1 d .
C6 C -0.1427(4) 0.0812(7) -0.6029(3) 0.0401(14) Uani 1 1 d .
H6A H -0.1390 -0.0183 -0.5726 0.060 Uiso 1 1 calc R
H6B H -0.0780 0.1207 -0.5980 0.060 Uiso 1 1 calc R
H6C H -0.1754 0.0606 -0.6588 0.060 Uiso 1 1 calc R
C7 C -0.2436(4) 0.0289(6) -0.4660(3) 0.0353(13) Uani 1 1 d .
H7A H -0.2025 -0.0502 -0.4814 0.053 Uiso 1 1 calc R
H7B H -0.3087 -0.0134 -0.4774 0.053 Uiso 1 1 calc R
H7C H -0.2190 0.0511 -0.4092 0.053 Uiso 1 1 calc R
C8 C -0.3623(4) 0.3388(8) -0.4549(3) 0.0387(14) Uani 1 1 d .
H8A H -0.3889 0.4474 -0.4607 0.058 Uiso 1 1 calc R
H8B H -0.3275 0.3199 -0.3993 0.058 Uiso 1 1 calc R
H8C H -0.4142 0.2607 -0.4716 0.058 Uiso 1 1 calc R
C9 C -0.3218(4) 0.5995(7) -0.5764(4) 0.0417(14) Uani 1 1 d .
H9A H -0.2974 0.6526 -0.6165 0.063 Uiso 1 1 calc R
H9B H -0.3048 0.6629 -0.5275 0.063 Uiso 1 1 calc R
H9C H -0.3914 0.5900 -0.5960 0.063 Uiso 1 1 calc R
C10 C -0.1864(4) 0.4327(7) -0.6684(3) 0.0407(15) Uani 1 1 d .
H10A H -0.2086 0.5439 -0.6766 0.061 Uiso 1 1 calc R
H10B H -0.2142 0.3707 -0.7167 0.061 Uiso 1 1 calc R
H10C H -0.1166 0.4303 -0.6560 0.061 Uiso 1 1 calc R
C11 C -0.1074(4) 0.5556(6) -0.2670(3) 0.0285(12) Uani 1 1 d .
C12 C -0.0195(4) 0.6385(6) -0.2119(3) 0.0374(14) Uani 1 1 d .
H12A H 0.0203 0.6822 -0.2443 0.045 Uiso 1 1 calc R
H12B H -0.0410 0.7296 -0.1852 0.045 Uiso 1 1 calc R
C13 C 0.0409(4) 0.5270(7) -0.1496(3) 0.0416(15) Uani 1 1 d .
H13A H 0.0968 0.5856 -0.1164 0.050 Uiso 1 1 calc R
H13B H 0.0029 0.4872 -0.1149 0.050 Uiso 1 1 calc R
C14 C 0.0737(4) 0.3882(7) -0.1900(3) 0.0351(13) Uani 1 1 d .
H14A H 0.1121 0.3147 -0.1491 0.042 Uiso 1 1 calc R
H14B H 0.1155 0.4290 -0.2213 0.042 Uiso 1 1 calc R
C15 C -0.0086(4) 0.2946(6) -0.2446(3) 0.0265(11) Uani 1 1 d .
C16 C -0.1526(4) 0.6660(7) -0.3365(3) 0.0387(14) Uani 1 1 d .
H16A H -0.1053 0.6928 -0.3645 0.058 Uiso 1 1 calc R
H16B H -0.1746 0.7644 -0.3168 0.058 Uiso 1 1 calc R
H16C H -0.2070 0.6117 -0.3729 0.058 Uiso 1 1 calc R
C17 C -0.1818(4) 0.5161(7) -0.2239(3) 0.0408(14) Uani 1 1 d .
H17A H -0.2367 0.4637 -0.2607 0.061 Uiso 1 1 calc R
H17B H -0.2028 0.6151 -0.2039 0.061 Uiso 1 1 calc R
H17C H -0.1538 0.4440 -0.1794 0.061 Uiso 1 1 calc R
C18 C -0.0593(4) 0.1921(7) -0.1957(3) 0.0320(12) Uani 1 1 d .
H18A H -0.1121 0.1333 -0.2316 0.048 Uiso 1 1 calc R
H18B H -0.0843 0.2620 -0.1614 0.048 Uiso 1 1 calc R
H18C H -0.0138 0.1160 -0.1631 0.048 Uiso 1 1 calc R
C19 C 0.0323(4) 0.1784(7) -0.2948(3) 0.0374(13) Uani 1 1 d .
H19A H -0.0199 0.1168 -0.3299 0.056 Uiso 1 1 calc R
H19B H 0.0773 0.1049 -0.2598 0.056 Uiso 1 1 calc R
H19C H 0.0655 0.2394 -0.3267 0.056 Uiso 1 1 calc R

loop_
_atom_site_aniso_label
_atom_site_aniso_U_11
_atom_site_aniso_U_22
_atom_site_aniso_U_33
_atom_site_aniso_U_23
_atom_site_aniso_U_13
_atom_site_aniso_U_12
Sm1 0.01839(12) 0.02205(12) 0.01782(12) -0.00096(12) 0.00359(8) 0.00045(12)
Cl1 0.0257(6) 0.0234(6) 0.0343(7) 0.0026(5) 0.0123(5) 0.0040(5)
O1 0.0218(18) 0.039(2) 0.0203(17) -0.0058(16) 0.0027(14) -0.0085(16)
N1 0.019(2) 0.026(2) 0.021(2) -0.0037(18) 0.0033(16) 0.0008(18)
C1 0.025(3) 0.026(3) 0.019(2) -0.005(2) 0.000(2) -0.004(2)
C2 0.025(3) 0.028(3) 0.018(2) 0.000(2) 0.001(2) -0.005(2)
C3 0.023(3) 0.034(3) 0.021(3) -0.004(2) 0.004(2) -0.005(2)
C4 0.023(3) 0.024(3) 0.028(3) -0.003(2) -0.008(2) 0.000(2)
C5 0.024(3) 0.029(3) 0.020(2) 0.001(2) 0.002(2) -0.007(2)
C6 0.043(3) 0.039(3) 0.038(3) -0.013(3) 0.011(3) 0.002(3)
C7 0.044(3) 0.028(3) 0.030(3) 0.005(2) 0.004(3) -0.010(3)
C8 0.029(3) 0.056(4) 0.033(3) -0.009(3) 0.011(2) -0.004(3)
C9 0.036(3) 0.031(3) 0.052(4) 0.000(3) 0.002(3) 0.005(3)
C10 0.046(4) 0.047(4) 0.028(3) 0.007(3) 0.009(3) -0.006(3)
C11 0.036(3) 0.027(3) 0.024(3) -0.003(2) 0.011(2) 0.007(2)
C12 0.050(4) 0.035(3) 0.026(3) -0.010(2) 0.010(3) -0.005(3)
C13 0.046(4) 0.048(4) 0.023(3) -0.005(3) -0.002(3) -0.015(3)
C14 0.022(3) 0.049(3) 0.031(3) 0.014(3) 0.001(2) 0.002(3)
C15 0.025(3) 0.031(3) 0.024(3) 0.002(2) 0.007(2) 0.002(2)
C16 0.052(4) 0.037(3) 0.029(3) 0.001(3) 0.014(3) 0.019(3)
C17 0.042(4) 0.049(4) 0.036(3) 0.000(3) 0.019(3) 0.014(3)
C18 0.030(3) 0.034(3) 0.032(3) 0.011(2) 0.008(2) 0.003(2)
C19 0.040(3) 0.034(3) 0.042(3) 0.008(3) 0.017(3) 0.016(3)

loop_
_atom_type_symbol
_atom_type_description
_atom_type_scat_dispersion_real
_atom_type_scat_dispersion_imag
_atom_type_scat_source
C C 0.0033 0.0016 'International Tables Vol C Tables 4.2.6.8 and 6.1.1.4'
H H 0.0000 0.0000 'International Tables Vol C Tables 4.2.6.8 and 6.1.1.4'
N N 0.0061 0.0033 'International Tables Vol C Tables 4.2.6.8 and 6.1.1.4'
O O 0.0106 0.0060 'International Tables Vol C Tables 4.2.6.8 and 6.1.1.4'
Cl Cl 0.1484 0.1585 'International Tables Vol C Tables 4.2.6.8 and 6.1.1.4'
Sm Sm -0.1638 3.4418 'International Tables Vol C Tables 4.2.6.8 and 6.1.1.4'

loop_
_geom_angle_atom_site_label_1
_geom_angle_atom_site_label_2
_geom_angle_atom_site_label_3
_geom_angle
_geom_angle_site_symmetry_1
_geom_angle_site_symmetry_3
Cnt Sm1 Cl1 107.8 . .
Cnt Sm1 Cl1 107.6 3_564 .
Cnt Sm1 O1 97.5 . .
Cnt Sm1 N1 131.9 . .
O1 Sm1 N1 34.65(12) . .
O1 Sm1 C2 77.64(13) . .
N1 Sm1 C2 111.67(14) . .
O1 Sm1 C3 74.53(13) . .
N1 Sm1 C3 107.13(13) . .
C2 Sm1 C3 30.37(15) . .
O1 Sm1 C4 101.89(15) . .
N1 Sm1 C4 129.17(15) . .
C2 Sm1 C4 50.58(15) . .
C3 Sm1 C4 30.48(15) . .
O1 Sm1 C5 124.04(13) . .
N1 Sm1 C5 157.60(14) . .
C2 Sm1 C5 50.47(14) . .
C3 Sm1 C5 50.48(15) . .
C4 Sm1 C5 31.03(15) . .
O1 Sm1 C1 107.39(14) . .
N1 Sm1 C1 139.56(14) . .
C2 Sm1 C1 30.60(14) . .
C3 Sm1 C1 50.18(15) . .
C4 Sm1 C1 50.51(15) . .
C5 Sm1 C1 30.20(14) . .
O1 Sm1 Cl1 129.08(10) . .
N1 Sm1 Cl1 110.10(9) . .
C2 Sm1 Cl1 107.34(11) . .
C3 Sm1 Cl1 133.15(11) . .
C4 Sm1 Cl1 120.56(12) . .
C5 Sm1 Cl1 90.02(11) . .
C1 Sm1 Cl1 82.98(11) . .
O1 Sm1 Cl1 135.94(10) . 3_564
N1 Sm1 Cl1 109.02(10) . 3_564
C2 Sm1 Cl1 134.17(11) . 3_564
C3 Sm1 Cl1 116.22(12) . 3_564
C4 Sm1 Cl1 87.17(11) . 3_564
C5 Sm1 Cl1 84.53(10) . 3_564
C1 Sm1 Cl1 111.24(11) . 3_564
Cl1 Sm1 Cl1 76.76(4) . 3_564
Sm1 Cl1 Sm1 103.24(4) . 3_564
N1 O1 Sm1 86.7(2) . .
O1 N1 C15 108.7(4) . .
O1 N1 C11 108.1(3) . .
C15 N1 C11 117.9(4) . .
O1 N1 Sm1 58.62(18) . .
C15 N1 Sm1 125.5(3) . .
C11 N1 Sm1 116.3(3) . .
C5 C1 C2 108.5(5) . .
C5 C1 C6 124.9(5) . .
C2 C1 C6 126.3(5) . .
C5 C1 Sm1 74.9(3) . .
C2 C1 Sm1 74.0(3) . .
C6 C1 Sm1 121.4(3) . .
C3 C2 C1 107.8(4) . .
C3 C2 C7 126.3(5) . .
C1 C2 C7 125.8(5) . .
C3 C2 Sm1 75.1(3) . .
C1 C2 Sm1 75.4(3) . .
C7 C2 Sm1 117.5(3) . .
C2 C3 C4 108.9(4) . .
C2 C3 C8 124.5(5) . .
C4 C3 C8 126.4(5) . .
C2 C3 Sm1 74.5(3) . .
C4 C3 Sm1 75.0(3) . .
C8 C3 Sm1 121.0(3) . .
C3 C4 C5 106.9(4) . .
C3 C4 C9 127.2(5) . .
C5 C4 C9 125.8(5) . .
C3 C4 Sm1 74.5(3) . .
C5 C4 Sm1 74.5(3) . .
C9 C4 Sm1 119.7(3) . .
C1 C5 C4 107.8(4) . .
C1 C5 C10 126.1(5) . .
C4 C5 C10 125.9(5) . .
C1 C5 Sm1 74.9(3) . .
C4 C5 Sm1 74.4(3) . .
C10 C5 Sm1 120.9(3) . .
N1 C11 C17 113.2(4) . .
N1 C11 C16 106.7(4) . .
C17 C11 C16 108.7(4) . .
N1 C11 C12 107.1(4) . .
C17 C11 C12 111.7(4) . .
C16 C11 C12 109.2(5) . .
C13 C12 C11 113.1(4) . .
C14 C13 C12 109.2(4) . .
C13 C14 C15 113.1(4) . .
N1 C15 C14 108.7(4) . .
N1 C15 C19 106.7(4) . .
C14 C15 C19 108.7(4) . .
N1 C15 C18 114.9(4) . .
C14 C15 C18 110.5(4) . .
C19 C15 C18 107.1(4) . .

loop_
_geom_bond_atom_site_label_1
_geom_bond_atom_site_label_2
_geom_bond_distance
_geom_bond_site_symmetry_2
Sm1 Cnt 2.396 .
Sm1 O1 2.157(3) .
Sm1 N1 2.522(4) .
Sm1 C2 2.669(5) .
Sm1 C3 2.677(5) .
Sm1 C4 2.684(5) .
Sm1 C5 2.686(5) .
Sm1 C1 2.686(5) .
Sm1 Cl1 2.7985(12) .
Sm1 Cl1 2.8212(13) 3_564
Cl1 Sm1 2.8212(13) 3_564
O1 N1 1.436(5) .
N1 C15 1.498(6) .
N1 C11 1.516(6) .
C1 C5 1.399(7) .
C1 C2 1.413(7) .
C1 C6 1.508(7) .
C2 C3 1.401(7) .
C2 C7 1.500(7) .
C3 C4 1.409(7) .
C3 C8 1.517(7) .
C4 C5 1.436(7) .
C4 C9 1.505(7) .
C5 C10 1.509(7) .
C11 C17 1.524(7) .
C11 C16 1.525(7) .
C11 C12 1.537(7) .
C12 C13 1.517(8) .
C13 C14 1.506(8) .
C14 C15 1.525(7) .
C15 C19 1.540(7) .
C15 C18 1.542(7) .
